data_8104964
loop_
_publ_author_name
'Zheng, Liping'
'Wang, Jialu'
'Jiao, Haolong'
'Meng, Licha'
'Qiao, Yongfeng'

_publ_section_title
;
 Chlorido-(2,2&#x2032;-(ethane-bis(5-methoxyphenolato))-\k4
 N,N&#x2032;,O,O&#x2032;)manganese(III) monohydrate, C19H18Cl2CuN2O2
;
_journal_issue 1
_journal_name_full 'Zeitschrift f\"ur Kristallographie - New Crystal Structures'
_journal_page_first 71
_journal_page_last 73
_journal_paper_doi 10.1515/ncrs-2021-0380
_journal_volume 237
_journal_year 2022
_chemical_formula_moiety 'C20 H22 Cl Mn N2 O4, H2 O'
_chemical_formula_sum 'C20 H24 Cl Mn N2 O5'
_chemical_formula_weight 462.80
_space_group_crystal_system triclinic
_space_group_IT_number 2
_space_group_name_Hall '-P 1'
_space_group_name_H-M_alt 'P -1'
_atom_sites_solution_hydrogens geom
_atom_sites_solution_primary direct
_atom_sites_solution_secondary difmap
_cell_angle_alpha 69.227(2)
_cell_angle_beta 89.459(2)
_cell_angle_gamma 73.8490(10)
_cell_formula_units_Z 2
_cell_length_a 9.7567(17)
_cell_length_b 9.7786(15)
_cell_length_c 11.6712(18)
_cell_measurement_reflns_used 5180
_cell_measurement_temperature 293.15
_cell_measurement_theta_max 26.03
_cell_measurement_theta_min 1.62
_cell_volume 995.1(3)
_computing_molecular_graphics 'Olex2 1.3 (Dolomanov et al., 2009)'
_computing_publication_material 'Olex2 1.3 (Dolomanov et al., 2009)'
_computing_structure_refinement 'XL  (Sheldrick, 2008)'
_computing_structure_solution 'SHELXS-97 (Sheldrick, 1990)'
_diffrn_ambient_temperature 293.15
_diffrn_measured_fraction_theta_full 0.991
_diffrn_measured_fraction_theta_max 0.991
_diffrn_measurement_device_type 'CCD area detector'
_diffrn_measurement_method 'phi and omega scans'
_diffrn_radiation_monochromator graphite
_diffrn_radiation_type MoK\a
_diffrn_radiation_wavelength 0.71073
_diffrn_reflns_av_R_equivalents 0.0178
_diffrn_reflns_av_unetI/netI 0.0288
_diffrn_reflns_limit_h_max 11
_diffrn_reflns_limit_h_min -11
_diffrn_reflns_limit_k_max 11
_diffrn_reflns_limit_k_min -11
_diffrn_reflns_limit_l_max 13
_diffrn_reflns_limit_l_min -13
_diffrn_reflns_number 7696
_diffrn_reflns_theta_full 25.00
_diffrn_reflns_theta_max 25.00
_diffrn_reflns_theta_min 1.88
_diffrn_source 'fine-focus sealed tube'
_diffrn_source_current 0.0
_diffrn_source_power 0.0
_diffrn_source_voltage 0.0
_exptl_absorpt_coefficient_mu 0.833
_exptl_absorpt_correction_T_min 0.839547
_exptl_absorpt_correction_type none
_exptl_absorpt_process_details
;
SADABS-2004/1 (Bruker,2004) was used for absorption correction.
R(int) was 0.0710 before and 0.0271 after correction.
The Ratio of minimum to maximum transmission is 0.8395.
The \l/2 correction factor is 0.0015.
;
_exptl_crystal_colour PURPLE
_exptl_crystal_density_diffrn 1.545
_exptl_crystal_density_method 'not measured'
_exptl_crystal_description BLOCK
_exptl_crystal_F_000 480
_exptl_crystal_size_max 0.31
_exptl_crystal_size_mid 0.28
_exptl_crystal_size_min 0.2
_refine_diff_density_max 0.398
_refine_diff_density_min -0.346
_refine_diff_density_rms 0.064
_refine_ls_extinction_method none
_refine_ls_goodness_of_fit_ref 1.146
_refine_ls_hydrogen_treatment mixed
_refine_ls_matrix_type full
_refine_ls_number_parameters 269
_refine_ls_number_reflns 3476
_refine_ls_number_restraints 0
_refine_ls_restrained_S_all 1.146
_refine_ls_R_factor_all 0.0378
_refine_ls_R_factor_gt 0.0331
_refine_ls_shift/su_max 0.001
_refine_ls_shift/su_mean 0.000
_refine_ls_structure_factor_coef Fsqd
_refine_ls_weighting_details 'calc w=1/[\s^2^(Fo^2^)+(0.0574P)^2^+0.3851P] where P=(Fo^2^+2Fc^2^)/3'
_refine_ls_weighting_scheme calc
_refine_ls_wR_factor_gt 0.1033
_refine_ls_wR_factor_ref 0.1077
_reflns_number_gt 3081
_reflns_number_total 3476
_reflns_threshold_expression >2sigma(I)
_cod_data_source_file suppl_j_ncrs-2021-0380_suppl.cif
_cod_data_source_block 1
_cod_database_code 8104964
_olex2_refinement_description
;
1. Fixed Uiso
 At 1.2 times of:
  All C(H) groups, All C(H,H) groups
 At 1.5 times of:
  All C(H,H,H) groups, All O(H,H) groups
2.a Free rotating group:
 O5(H5A,H5B)
2.b Secondary CH2 refined with riding coordinates:
 C8(H8A,H8B), C9(H9A,H9B)
2.c Aromatic/amide H refined with riding coordinates:
 C3(H3), C5(H5), C6(H6), C12(H12), C13(H13), C15(H15)
2.d Idealised Me refined as rotating group:
 C17(H17A,H17B,H17C), C18(H18A,H18B,H18C), C19(H19A,H19B,H19C), C21(H21A,H21B,
 H21C)
;

loop_
_space_group_symop_id
_space_group_symop_operation_xyz
1 'x, y, z'
2 '-x, -y, -z'

loop_
_atom_site_label
_atom_site_type_symbol
_atom_site_fract_x
_atom_site_fract_y
_atom_site_fract_z
_atom_site_U_iso_or_equiv
_atom_site_adp_type
_atom_site_occupancy
_atom_site_symmetry_multiplicity
_atom_site_calc_flag
_atom_site_refinement_flags
_atom_site_disorder_assembly
_atom_site_disorder_group
Mn1 Mn 0.61043(4) 0.46999(4) 0.15145(3) 0.03365(14) Uani 1 1 d . . .
Cl1 Cl 0.82675(7) 0.34055(7) 0.29444(6) 0.04820(19) Uani 1 1 d . . .
O1 O 0.63686(18) 0.3611(2) 0.04537(17) 0.0419(4) Uani 1 1 d . . .
O2 O 0.49358(18) 0.35532(18) 0.23948(16) 0.0387(4) Uani 1 1 d . . .
O3 O 0.9190(2) 0.0606(2) -0.14917(17) 0.0460(4) Uani 1 1 d . . .
O4 O 0.2012(2) 0.1500(2) 0.53852(17) 0.0544(5) Uani 1 1 d . . .
N1 N 0.6914(2) 0.6230(2) 0.03383(18) 0.0344(4) Uani 1 1 d . . .
N2 N 0.5307(2) 0.6293(2) 0.22250(18) 0.0349(4) Uani 1 1 d . . .
C1 C 0.8200(2) 0.4588(3) -0.0683(2) 0.0324(5) Uani 1 1 d . . .
C2 C 0.7478(2) 0.3454(3) -0.0213(2) 0.0314(5) Uani 1 1 d . . .
C3 C 0.7875(2) 0.2140(3) -0.0498(2) 0.0339(5) Uani 1 1 d . . .
H3 H 0.7407 0.1397 -0.0176 0.041 Uiso 1 1 calc R . .
C4 C 0.8948(2) 0.1917(3) -0.1251(2) 0.0348(5) Uani 1 1 d . . .
C5 C 0.9682(3) 0.3004(3) -0.1718(2) 0.0409(6) Uani 1 1 d . . .
H5 H 1.0422 0.2850 -0.2209 0.049 Uiso 1 1 calc R . .
C6 C 0.9299(3) 0.4304(3) -0.1442(2) 0.0382(5) Uani 1 1 d . . .
H6 H 0.9783 0.5031 -0.1768 0.046 Uiso 1 1 calc R . .
C7 C 0.7761(2) 0.6040(3) -0.0497(2) 0.0328(5) Uani 1 1 d . . .
C8 C 0.6365(3) 0.7728(3) 0.0462(3) 0.0463(6) Uani 1 1 d . . .
H8A H 0.5510 0.8335 -0.0103 0.056 Uiso 1 1 calc R . .
H8B H 0.7080 0.8273 0.0258 0.056 Uiso 1 1 calc R . .
C9 C 0.6017(3) 0.7505(3) 0.1760(3) 0.0498(7) Uani 1 1 d . . .
H9A H 0.6893 0.7228 0.2284 0.060 Uiso 1 1 calc R . .
H9B H 0.5393 0.8455 0.1786 0.060 Uiso 1 1 calc R . .
C10 C 0.4414(2) 0.6296(3) 0.3057(2) 0.0335(5) Uani 1 1 d . . .
C11 C 0.3788(2) 0.5043(3) 0.3604(2) 0.0334(5) Uani 1 1 d . . .
C12 C 0.2822(3) 0.5080(3) 0.4511(2) 0.0420(6) Uani 1 1 d . . .
H12 H 0.2581 0.5927 0.4743 0.050 Uiso 1 1 calc R . .
C13 C 0.2228(3) 0.3932(3) 0.5058(2) 0.0473(6) Uani 1 1 d . . .
H13 H 0.1580 0.4013 0.5638 0.057 Uiso 1 1 calc R . .
C14 C 0.2594(3) 0.2635(3) 0.4748(2) 0.0395(6) Uani 1 1 d . . .
C15 C 0.3526(3) 0.2536(3) 0.3868(2) 0.0356(5) Uani 1 1 d . . .
H15 H 0.3772 0.1664 0.3669 0.043 Uiso 1 1 calc R . .
C16 C 0.4110(2) 0.3734(3) 0.3268(2) 0.0303(5) Uani 1 1 d . . .
C17 C 0.3990(3) 0.7628(3) 0.3492(3) 0.0463(6) Uani 1 1 d . . .
H17A H 0.4770 0.8061 0.3439 0.070 Uiso 1 1 calc R . .
H17B H 0.3768 0.7276 0.4330 0.070 Uiso 1 1 calc R . .
H17C H 0.3163 0.8392 0.2981 0.070 Uiso 1 1 calc R . .
C18 C 0.2130(4) 0.0283(4) 0.4947(3) 0.0684(9) Uani 1 1 d . . .
H18A H 0.1684 0.0696 0.4118 0.103 Uiso 1 1 calc R . .
H18B H 0.1662 -0.0419 0.5465 0.103 Uiso 1 1 calc R . .
H18C H 0.3125 -0.0243 0.4964 0.103 Uiso 1 1 calc R . .
C19 C 1.0224(3) 0.0368(4) -0.2334(3) 0.0558(7) Uani 1 1 d . . .
H19A H 0.9916 0.1173 -0.3126 0.084 Uiso 1 1 calc R . .
H19B H 1.0315 -0.0599 -0.2408 0.084 Uiso 1 1 calc R . .
H19C H 1.1135 0.0372 -0.2033 0.084 Uiso 1 1 calc R . .
C21 C 0.8274(3) 0.7355(3) -0.1294(2) 0.0460(6) Uani 1 1 d . . .
H21A H 0.7466 0.8246 -0.1654 0.069 Uiso 1 1 calc R . .
H21B H 0.8772 0.7093 -0.1935 0.069 Uiso 1 1 calc R . .
H21C H 0.8911 0.7565 -0.0800 0.069 Uiso 1 1 calc R . .
O5 O 0.5833(3) 1.0512(2) 0.2290(2) 0.0701(6) Uani 1 1 d G . .
H5A H 0.5555 1.1483 0.2050 0.105 Uiso 1 1 d G . .
H5B H 0.6463 1.0152 0.2904 0.105 Uiso 1 1 d G . .

loop_
_atom_site_aniso_label
_atom_site_aniso_U_11
_atom_site_aniso_U_22
_atom_site_aniso_U_33
_atom_site_aniso_U_23
_atom_site_aniso_U_13
_atom_site_aniso_U_12
Mn1 0.0402(2) 0.0288(2) 0.0428(2) -0.01914(16) 0.02012(16) -0.01940(16)
Cl1 0.0460(4) 0.0412(4) 0.0521(4) -0.0108(3) 0.0116(3) -0.0131(3)
O1 0.0472(10) 0.0420(9) 0.0583(11) -0.0319(8) 0.0313(8) -0.0298(8)
O2 0.0478(10) 0.0375(9) 0.0470(10) -0.0251(8) 0.0268(8) -0.0256(8)
O3 0.0510(11) 0.0469(10) 0.0503(11) -0.0282(9) 0.0256(9) -0.0173(9)
O4 0.0707(13) 0.0571(12) 0.0480(11) -0.0218(9) 0.0351(10) -0.0360(10)
N1 0.0402(11) 0.0304(10) 0.0377(11) -0.0129(8) 0.0066(9) -0.0176(9)
N2 0.0399(11) 0.0313(10) 0.0419(11) -0.0195(9) 0.0089(9) -0.0158(9)
C1 0.0331(12) 0.0365(12) 0.0288(11) -0.0095(9) 0.0046(9) -0.0154(10)
C2 0.0324(12) 0.0343(12) 0.0299(11) -0.0115(9) 0.0099(9) -0.0140(10)
C3 0.0371(12) 0.0330(12) 0.0344(12) -0.0117(10) 0.0112(10) -0.0158(10)
C4 0.0338(12) 0.0392(12) 0.0311(12) -0.0141(10) 0.0080(9) -0.0090(10)
C5 0.0361(13) 0.0541(15) 0.0362(13) -0.0182(12) 0.0148(10) -0.0171(12)
C6 0.0367(13) 0.0478(14) 0.0350(13) -0.0140(11) 0.0117(10) -0.0220(11)
C7 0.0353(12) 0.0358(12) 0.0278(11) -0.0065(9) 0.0019(9) -0.0178(10)
C8 0.0632(17) 0.0290(12) 0.0523(16) -0.0156(11) 0.0162(13) -0.0214(12)
C9 0.0666(18) 0.0426(15) 0.0580(17) -0.0272(13) 0.0195(14) -0.0322(14)
C10 0.0373(12) 0.0313(12) 0.0346(12) -0.0181(10) 0.0007(10) -0.0062(10)
C11 0.0333(12) 0.0355(12) 0.0333(12) -0.0160(10) 0.0039(9) -0.0088(10)
C12 0.0487(14) 0.0416(14) 0.0371(13) -0.0196(11) 0.0116(11) -0.0089(12)
C13 0.0528(16) 0.0553(16) 0.0350(13) -0.0195(12) 0.0218(12) -0.0145(13)
C14 0.0437(14) 0.0461(14) 0.0310(12) -0.0123(11) 0.0129(10) -0.0195(12)
C15 0.0432(13) 0.0385(13) 0.0329(12) -0.0178(10) 0.0105(10) -0.0180(11)
C16 0.0301(11) 0.0360(12) 0.0289(11) -0.0153(9) 0.0075(9) -0.0117(9)
C17 0.0532(16) 0.0406(14) 0.0552(16) -0.0297(12) 0.0143(13) -0.0137(12)
C18 0.099(3) 0.071(2) 0.0601(19) -0.0271(16) 0.0389(18) -0.060(2)
C19 0.0557(17) 0.0630(18) 0.0589(18) -0.0351(15) 0.0301(14) -0.0173(14)
C21 0.0619(17) 0.0424(14) 0.0387(14) -0.0090(11) 0.0094(12) -0.0310(13)
O5 0.0872(17) 0.0442(12) 0.0874(18) -0.0290(12) 0.0004(13) -0.0255(12)

loop_
_atom_type_symbol
_atom_type_description
_atom_type_scat_dispersion_real
_atom_type_scat_dispersion_imag
_atom_type_scat_source
C C 0.0033 0.0016 'International Tables Vol C Tables 4.2.6.8 and 6.1.1.4'
H H 0.0000 0.0000 'International Tables Vol C Tables 4.2.6.8 and 6.1.1.4'
Cl Cl 0.1484 0.1585 'International Tables Vol C Tables 4.2.6.8 and 6.1.1.4'
Mn Mn 0.3368 0.7283 'International Tables Vol C Tables 4.2.6.8 and 6.1.1.4'
N N 0.0061 0.0033 'International Tables Vol C Tables 4.2.6.8 and 6.1.1.4'
O O 0.0106 0.0060 'International Tables Vol C Tables 4.2.6.8 and 6.1.1.4'

loop_
_geom_angle_atom_site_label_1
_geom_angle_atom_site_label_2
_geom_angle_atom_site_label_3
_geom_angle
_geom_angle_site_symmetry_1
_geom_angle_site_symmetry_3
O1 Mn1 Cl1 102.48(6) . .
O1 Mn1 N1 89.49(8) . .
O1 Mn1 N2 161.46(8) . .
O2 Mn1 Cl1 98.25(6) . .
O2 Mn1 O1 89.91(7) . .
O2 Mn1 N1 166.42(8) . .
O2 Mn1 N2 90.57(8) . .
N1 Mn1 Cl1 95.12(6) . .
N1 Mn1 N2 85.73(8) . .
N2 Mn1 Cl1 95.79(6) . .
C2 O1 Mn1 124.66(14) . .
C16 O2 Mn1 130.44(14) . .
C4 O3 C19 117.5(2) . .
C14 O4 C18 118.0(2) . .
C7 N1 Mn1 127.53(16) . .
C7 N1 C8 121.5(2) . .
C8 N1 Mn1 110.91(15) . .
C9 N2 Mn1 109.09(15) . .
C10 N2 Mn1 129.29(16) . .
C10 N2 C9 121.3(2) . .
C2 C1 C7 122.4(2) . .
C6 C1 C2 116.7(2) . .
C6 C1 C7 120.6(2) . .
O1 C2 C1 123.2(2) . .
O1 C2 C3 116.84(19) . .
C3 C2 C1 119.9(2) . .
C2 C3 H3 119.3 . .
C4 C3 C2 121.4(2) . .
C4 C3 H3 119.3 . .
O3 C4 C3 115.2(2) . .
O3 C4 C5 124.8(2) . .
C3 C4 C5 120.0(2) . .
C4 C5 H5 120.5 . .
C6 C5 C4 119.1(2) . .
C6 C5 H5 120.5 . .
C1 C6 H6 118.5 . .
C5 C6 C1 122.9(2) . .
C5 C6 H6 118.5 . .
N1 C7 C1 121.1(2) . .
N1 C7 C21 119.1(2) . .
C1 C7 C21 119.8(2) . .
N1 C8 H8A 109.7 . .
N1 C8 H8B 109.7 . .
N1 C8 C9 109.6(2) . .
H8A C8 H8B 108.2 . .
C9 C8 H8A 109.7 . .
C9 C8 H8B 109.7 . .
N2 C9 C8 110.6(2) . .
N2 C9 H9A 109.5 . .
N2 C9 H9B 109.5 . .
C8 C9 H9A 109.5 . .
C8 C9 H9B 109.5 . .
H9A C9 H9B 108.1 . .
N2 C10 C11 122.2(2) . .
N2 C10 C17 120.0(2) . .
C11 C10 C17 117.8(2) . .
C12 C11 C10 120.8(2) . .
C12 C11 C16 116.5(2) . .
C16 C11 C10 122.7(2) . .
C11 C12 H12 118.5 . .
C13 C12 C11 123.0(2) . .
C13 C12 H12 118.5 . .
C12 C13 H13 120.2 . .
C12 C13 C14 119.7(2) . .
C14 C13 H13 120.2 . .
O4 C14 C13 116.1(2) . .
O4 C14 C15 123.9(2) . .
C15 C14 C13 119.9(2) . .
C14 C15 H15 119.6 . .
C14 C15 C16 120.9(2) . .
C16 C15 H15 119.6 . .
O2 C16 C11 124.2(2) . .
O2 C16 C15 115.9(2) . .
C15 C16 C11 119.9(2) . .
C10 C17 H17A 109.5 . .
C10 C17 H17B 109.5 . .
C10 C17 H17C 109.5 . .
H17A C17 H17B 109.5 . .
H17A C17 H17C 109.5 . .
H17B C17 H17C 109.5 . .
O4 C18 H18A 109.5 . .
O4 C18 H18B 109.5 . .
O4 C18 H18C 109.5 . .
H18A C18 H18B 109.5 . .
H18A C18 H18C 109.5 . .
H18B C18 H18C 109.5 . .
O3 C19 H19A 109.5 . .
O3 C19 H19B 109.5 . .
O3 C19 H19C 109.5 . .
H19A C19 H19B 109.5 . .
H19A C19 H19C 109.5 . .
H19B C19 H19C 109.5 . .
C7 C21 H21A 109.5 . .
C7 C21 H21B 109.5 . .
C7 C21 H21C 109.5 . .
H21A C21 H21B 109.5 . .
H21A C21 H21C 109.5 . .
H21B C21 H21C 109.5 . .
H5A O5 H5B 109.5 . .

loop_
_geom_bond_atom_site_label_1
_geom_bond_atom_site_label_2
_geom_bond_distance
_geom_bond_site_symmetry_2
Mn1 Cl1 2.4338(8) .
Mn1 O1 1.8732(17) .
Mn1 O2 1.8667(15) .
Mn1 N1 1.9813(19) .
Mn1 N2 1.9871(19) .
O1 C2 1.333(3) .
O2 C16 1.324(3) .
O3 C4 1.365(3) .
O3 C19 1.433(3) .
O4 C14 1.366(3) .
O4 C18 1.430(4) .
N1 C7 1.303(3) .
N1 C8 1.472(3) .
N2 C9 1.475(3) .
N2 C10 1.299(3) .
C1 C2 1.421(3) .
C1 C6 1.415(3) .
C1 C7 1.458(3) .
C2 C3 1.392(3) .
C3 H3 0.9300 .
C3 C4 1.381(3) .
C4 C5 1.396(3) .
C5 H5 0.9300 .
C5 C6 1.372(4) .
C6 H6 0.9300 .
C7 C21 1.507(3) .
C8 H8A 0.9700 .
C8 H8B 0.9700 .
C8 C9 1.501(4) .
C9 H9A 0.9700 .
C9 H9B 0.9700 .
C10 C11 1.462(3) .
C10 C17 1.513(3) .
C11 C12 1.414(3) .
C11 C16 1.421(3) .
C12 H12 0.9300 .
C12 C13 1.360(4) .
C13 H13 0.9300 .
C13 C14 1.393(4) .
C14 C15 1.376(3) .
C15 H15 0.9300 .
C15 C16 1.403(3) .
C17 H17A 0.9600 .
C17 H17B 0.9600 .
C17 H17C 0.9600 .
C18 H18A 0.9600 .
C18 H18B 0.9600 .
C18 H18C 0.9600 .
C19 H19A 0.9600 .
C19 H19B 0.9600 .
C19 H19C 0.9600 .
C21 H21A 0.9600 .
C21 H21B 0.9600 .
C21 H21C 0.9600 .
O5 H5A 0.8502 .
O5 H5B 0.8500 .

loop_
_geom_torsion_atom_site_label_1
_geom_torsion_atom_site_label_2
_geom_torsion_atom_site_label_3
_geom_torsion_atom_site_label_4
_geom_torsion
_geom_torsion_site_symmetry_1
_geom_torsion_site_symmetry_2
_geom_torsion_site_symmetry_3
_geom_torsion_site_symmetry_4
Mn1 O1 C2 C1 -31.4(3) . . . .
Mn1 O1 C2 C3 151.99(17) . . . .
Mn1 O2 C16 C11 9.5(3) . . . .
Mn1 O2 C16 C15 -171.10(16) . . . .
Mn1 N1 C7 C1 1.7(3) . . . .
Mn1 N1 C7 C21 -179.22(17) . . . .
Mn1 N1 C8 C9 28.8(3) . . . .
Mn1 N2 C9 C8 34.2(3) . . . .
Mn1 N2 C10 C11 -2.1(3) . . . .
Mn1 N2 C10 C17 177.94(17) . . . .
Cl1 Mn1 O1 C2 -58.30(19) . . . .
Cl1 Mn1 O2 C16 87.2(2) . . . .
Cl1 Mn1 N1 C7 79.74(19) . . . .
Cl1 Mn1 N1 C8 -103.60(16) . . . .
Cl1 Mn1 N2 C9 80.22(17) . . . .
Cl1 Mn1 N2 C10 -93.3(2) . . . .
O1 Mn1 O2 C16 -170.2(2) . . . .
O1 Mn1 N1 C7 -22.7(2) . . . .
O1 Mn1 N1 C8 153.92(17) . . . .
O1 Mn1 N2 C9 -90.0(3) . . . .
O1 Mn1 N2 C10 96.5(3) . . . .
O1 C2 C3 C4 175.7(2) . . . .
O2 Mn1 O1 C2 -156.73(19) . . . .
O2 Mn1 N1 C7 -110.3(3) . . . .
O2 Mn1 N1 C8 66.4(4) . . . .
O2 Mn1 N2 C9 178.57(17) . . . .
O2 Mn1 N2 C10 5.1(2) . . . .
O3 C4 C5 C6 177.6(2) . . . .
O4 C14 C15 C16 -178.5(2) . . . .
N1 Mn1 O1 C2 36.83(19) . . . .
N1 Mn1 O2 C16 -82.7(4) . . . .
N1 Mn1 N2 C9 -14.51(17) . . . .
N1 Mn1 N2 C10 172.0(2) . . . .
N1 C8 C9 N2 -41.5(3) . . . .
N2 Mn1 O1 C2 111.7(3) . . . .
N2 Mn1 O2 C16 -8.7(2) . . . .
N2 Mn1 N1 C7 175.2(2) . . . .
N2 Mn1 N1 C8 -8.15(17) . . . .
N2 C10 C11 C12 179.9(2) . . . .
N2 C10 C11 C16 0.1(4) . . . .
C1 C2 C3 C4 -1.0(3) . . . .
C2 C1 C6 C5 -0.5(3) . . . .
C2 C1 C7 N1 16.2(3) . . . .
C2 C1 C7 C21 -162.9(2) . . . .
C2 C3 C4 O3 -177.7(2) . . . .
C2 C3 C4 C5 1.6(4) . . . .
C3 C4 C5 C6 -1.6(4) . . . .
C4 C5 C6 C1 1.1(4) . . . .
C6 C1 C2 O1 -176.0(2) . . . .
C6 C1 C2 C3 0.5(3) . . . .
C6 C1 C7 N1 -169.4(2) . . . .
C6 C1 C7 C21 11.5(3) . . . .
C7 N1 C8 C9 -154.3(2) . . . .
C7 C1 C2 O1 -1.4(3) . . . .
C7 C1 C2 C3 175.1(2) . . . .
C7 C1 C6 C5 -175.2(2) . . . .
C8 N1 C7 C1 -174.6(2) . . . .
C8 N1 C7 C21 4.4(3) . . . .
C9 N2 C10 C11 -174.9(2) . . . .
C9 N2 C10 C17 5.1(4) . . . .
C10 N2 C9 C8 -151.7(2) . . . .
C10 C11 C12 C13 -179.0(2) . . . .
C10 C11 C16 O2 -3.6(3) . . . .
C10 C11 C16 C15 177.0(2) . . . .
C11 C12 C13 C14 1.4(4) . . . .
C12 C11 C16 O2 176.6(2) . . . .
C12 C11 C16 C15 -2.8(3) . . . .
C12 C13 C14 O4 176.6(2) . . . .
C12 C13 C14 C15 -1.6(4) . . . .
C13 C14 C15 C16 -0.5(4) . . . .
C14 C15 C16 O2 -176.7(2) . . . .
C14 C15 C16 C11 2.7(4) . . . .
C16 C11 C12 C13 0.8(4) . . . .
C17 C10 C11 C12 -0.1(3) . . . .
C17 C10 C11 C16 -179.9(2) . . . .
C18 O4 C14 C13 168.3(3) . . . .
C18 O4 C14 C15 -13.6(4) . . . .
C19 O3 C4 C3 175.9(2) . . . .
C19 O3 C4 C5 -3.3(4) . . . .
